data_4080480
loop_
_publ_author_name
'Frutos-Pedre\~no, Roberto'
'Gonz\'alez-Herrero, Pablo'
'Vicente, Jos\'e'
'Jones, Peter G.'

_publ_section_title
;
 Synthesis and Reactivity of Ortho-Palladated 3-Phenylpropanamides.
 Insertion of CO, XyNC, and Alkynes into the Pd--C Bond. Synthesis of
 Seven- and Nine-Membered Palladacycles and Benzazepine- and
 Benzazonine-Based Heterocycles
;
_journal_issue 6
_journal_name_full Organometallics
_journal_page_first 1892
_journal_paper_doi 10.1021/om4000192
_journal_volume 32
_journal_year 2013
_chemical_formula_sum 'C24 H19 N O2'
_chemical_formula_weight 353.40
_chemical_name_systematic
; 
 ? 
;
_space_group_IT_number 15
_symmetry_cell_setting monoclinic
_symmetry_space_group_name_Hall '-C 2yc'
_symmetry_space_group_name_H-M 'C 1 2/c 1'
_atom_sites_solution_hydrogens geom
_atom_sites_solution_primary direct
_atom_sites_solution_secondary difmap
_audit_creation_method SHELXL-97
_cell_angle_alpha 90.00
_cell_angle_beta 104.559(7)
_cell_angle_gamma 90.00
_cell_formula_units_Z 8
_cell_length_a 36.899(2)
_cell_length_b 7.9959(5)
_cell_length_c 12.4947(8)
_cell_measurement_reflns_used 17844
_cell_measurement_temperature 100(2)
_cell_measurement_theta_max 75.7550
_cell_measurement_theta_min 3.6519
_cell_volume 3568.1(4)
_computing_cell_refinement
; 
CrysAlisPro, Oxford Diffraction Ltd., 
Version 1.171.35.15 (release 03-08-2011 CrysAlis171 .NET) 
(compiled Aug  3 2011,13:03:54) 
;
_computing_data_collection
; 
CrysAlisPro, Oxford Diffraction Ltd., 
Version 1.171.35.15 (release 03-08-2011 CrysAlis171 .NET) 
(compiled Aug  3 2011,13:03:54) 
;
_computing_data_reduction
; 
CrysAlisPro, Oxford Diffraction Ltd., 
Version 1.171.35.15 (release 03-08-2011 CrysAlis171 .NET) 
(compiled Aug  3 2011,13:03:54) 
;
_computing_molecular_graphics 'Bruker XP'
_computing_publication_material SHELXL-97
_computing_structure_refinement 'SHELXL-97 (Sheldrick, 1997)'
_computing_structure_solution 'SHELXS-97 (Sheldrick, 1990)'
_diffrn_ambient_temperature 100(2)
_diffrn_detector_area_resol_mean 10.3543
_diffrn_measured_fraction_theta_full 0.999
_diffrn_measured_fraction_theta_max 0.994
_diffrn_measurement_device_type 'Oxford Diffraction Xcalibur, Atlas, Nova'
_diffrn_measurement_method \w-scan
_diffrn_radiation_monochromator mirror
_diffrn_radiation_source 'Nova (Cu) X-ray Source'
_diffrn_radiation_type CuK\a
_diffrn_radiation_wavelength 1.54184
_diffrn_reflns_av_R_equivalents 0.0252
_diffrn_reflns_av_sigmaI/netI 0.0110
_diffrn_reflns_limit_h_max 46
_diffrn_reflns_limit_h_min -46
_diffrn_reflns_limit_k_max 10
_diffrn_reflns_limit_k_min -9
_diffrn_reflns_limit_l_max 15
_diffrn_reflns_limit_l_min -15
_diffrn_reflns_number 31039
_diffrn_reflns_theta_full 75.00
_diffrn_reflns_theta_max 75.94
_diffrn_reflns_theta_min 4.95
_exptl_absorpt_coefficient_mu 0.662
_exptl_absorpt_correction_T_max 1.00000
_exptl_absorpt_correction_T_min 0.93673
_exptl_absorpt_correction_type multi-scan
_exptl_absorpt_process_details
; 
CrysAlisPro, Oxford Diffraction Ltd., 
Version 1.171.35.15 (release 03-08-2011 CrysAlis171 .NET) 
(compiled Aug  3 2011,13:03:54) 
;
_exptl_crystal_colour colourless
_exptl_crystal_density_diffrn 1.316
_exptl_crystal_density_meas ?
_exptl_crystal_density_method 'not measured'
_exptl_crystal_description tablet
_exptl_crystal_F_000 1488
_exptl_crystal_size_max 0.20
_exptl_crystal_size_mid 0.20
_exptl_crystal_size_min 0.04
_refine_diff_density_max 0.220
_refine_diff_density_min -0.248
_refine_diff_density_rms 0.042
_refine_ls_extinction_method none
_refine_ls_goodness_of_fit_ref 1.040
_refine_ls_hydrogen_treatment mixed
_refine_ls_matrix_type full
_refine_ls_number_parameters 248
_refine_ls_number_reflns 3697
_refine_ls_number_restraints 0
_refine_ls_restrained_S_all 1.040
_refine_ls_R_factor_all 0.0360
_refine_ls_R_factor_gt 0.0341
_refine_ls_shift/su_max 0.000
_refine_ls_shift/su_mean 0.000
_refine_ls_structure_factor_coef Fsqd
_refine_ls_weighting_details 'calc w=1/[\s^2^(Fo^2^)+(0.0439P)^2^+2.5844P] where P=(Fo^2^+2Fc^2^)/3'
_refine_ls_weighting_scheme calc
_refine_ls_wR_factor_gt 0.0844
_refine_ls_wR_factor_ref 0.0861
_reflns_number_gt 3480
_reflns_number_total 3697
_reflns_threshold_expression >2sigma(I)
_cod_data_source_file om4000192_si_002.cif
_cod_data_source_block horfie
_cod_depositor_comments
;
The following automatic conversions were performed:

'_exptl_crystal_density_meas' value 'not measured' was changed to '?'
- the value is perceived as not measured.

Automatic conversion script
Id: cif_fix_values 3008 2015-01-20 13:52:24Z robertas 
;
_cod_original_cell_volume 3568.0(4)
_cod_original_sg_symbol_H-M 'C 2/c'
_cod_database_code 4080480

loop_
_symmetry_equiv_pos_as_xyz
'x, y, z'
'-x, y, -z+1/2'
'x+1/2, y+1/2, z'
'-x+1/2, y+1/2, -z+1/2'
'-x, -y, -z'
'x, -y, z-1/2'
'-x+1/2, -y+1/2, -z'
'x+1/2, -y+1/2, z-1/2'

loop_
_atom_site_label
_atom_site_type_symbol
_atom_site_fract_x
_atom_site_fract_y
_atom_site_fract_z
_atom_site_U_iso_or_equiv
_atom_site_adp_type
_atom_site_occupancy
_atom_site_symmetry_multiplicity
_atom_site_calc_flag
_atom_site_refinement_flags
C1 C 0.06777(3) 0.33172(14) 0.57870(8) 0.0214(2) Uani 1 1 d .
H1A H 0.0462 0.3504 0.6110 0.026 Uiso 1 1 calc R
H1B H 0.0906 0.3303 0.6404 0.026 Uiso 1 1 calc R
C2 C 0.06328(3) 0.15655(13) 0.52256(8) 0.0188(2) Uani 1 1 d .
H2A H 0.0882 0.1122 0.5216 0.023 Uiso 1 1 calc R
H2B H 0.0517 0.0784 0.5658 0.023 Uiso 1 1 calc R
C3 C 0.03918(3) 0.16739(12) 0.40602(8) 0.0164(2) Uani 1 1 d .
N4 N 0.05488(2) 0.19201(11) 0.31742(7) 0.01697(18) Uani 1 1 d .
H04 H 0.0376(4) 0.1919(18) 0.2500(12) 0.029(3) Uiso 1 1 d .
C5 C 0.09100(3) 0.22240(12) 0.30745(8) 0.0168(2) Uani 1 1 d .
C6 C 0.12465(3) 0.22812(12) 0.40615(8) 0.0158(2) Uani 1 1 d .
C7 C 0.13026(3) 0.36520(12) 0.47083(8) 0.0162(2) Uani 1 1 d .
C7A C 0.09985(3) 0.49443(12) 0.45263(8) 0.0172(2) Uani 1 1 d .
C8 C 0.10121(3) 0.63066(13) 0.38438(8) 0.0200(2) Uani 1 1 d .
H8 H 0.1215 0.6416 0.3509 0.024 Uiso 1 1 calc R
C9 C 0.07311(3) 0.75081(13) 0.36488(9) 0.0247(2) Uani 1 1 d .
H9 H 0.0737 0.8417 0.3164 0.030 Uiso 1 1 calc R
C10 C 0.04413(3) 0.73703(14) 0.41681(10) 0.0272(2) Uani 1 1 d .
H10 H 0.0249 0.8193 0.4046 0.033 Uiso 1 1 calc R
C11 C 0.04320(3) 0.60309(14) 0.48642(9) 0.0240(2) Uani 1 1 d .
H11 H 0.0235 0.5962 0.5228 0.029 Uiso 1 1 calc R
C11A C 0.07035(3) 0.47845(13) 0.50432(8) 0.0189(2) Uani 1 1 d .
C21 C 0.14983(3) 0.08000(12) 0.41517(8) 0.0161(2) Uani 1 1 d .
C22 C 0.16013(3) 0.01609(13) 0.32281(8) 0.0189(2) Uani 1 1 d .
H22 H 0.1509 0.0671 0.2526 0.023 Uiso 1 1 calc R
C23 C 0.18377(3) -0.12163(13) 0.33312(9) 0.0222(2) Uani 1 1 d .
H23 H 0.1905 -0.1643 0.2699 0.027 Uiso 1 1 calc R
C24 C 0.19754(3) -0.19715(13) 0.43545(9) 0.0238(2) Uani 1 1 d .
H24 H 0.2140 -0.2901 0.4425 0.029 Uiso 1 1 calc R
C25 C 0.18709(3) -0.13603(13) 0.52736(9) 0.0227(2) Uani 1 1 d .
H25 H 0.1963 -0.1879 0.5973 0.027 Uiso 1 1 calc R
C26 C 0.16324(3) 0.00061(13) 0.51746(8) 0.0197(2) Uani 1 1 d .
H26 H 0.1559 0.0406 0.5805 0.024 Uiso 1 1 calc R
C31 C 0.16449(3) 0.40449(12) 0.56025(8) 0.0168(2) Uani 1 1 d .
C32 C 0.20056(3) 0.35754(13) 0.55429(8) 0.0192(2) Uani 1 1 d .
H32 H 0.2037 0.2959 0.4923 0.023 Uiso 1 1 calc R
C33 C 0.23173(3) 0.40027(14) 0.63831(9) 0.0228(2) Uani 1 1 d .
H33 H 0.2560 0.3684 0.6329 0.027 Uiso 1 1 calc R
C34 C 0.22767(3) 0.48933(14) 0.73028(9) 0.0238(2) Uani 1 1 d .
H34 H 0.2490 0.5165 0.7882 0.029 Uiso 1 1 calc R
C35 C 0.19219(3) 0.53803(13) 0.73655(8) 0.0224(2) Uani 1 1 d .
H35 H 0.1892 0.5989 0.7990 0.027 Uiso 1 1 calc R
C36 C 0.16091(3) 0.49820(13) 0.65164(8) 0.0191(2) Uani 1 1 d .
H36 H 0.1368 0.5352 0.6559 0.023 Uiso 1 1 calc R
O3 O 0.005080(19) 0.15643(9) 0.38675(6) 0.02073(17) Uani 1 1 d .
O5 O 0.09551(2) 0.24026(10) 0.21497(6) 0.02420(18) Uani 1 1 d .

loop_
_atom_site_aniso_label
_atom_site_aniso_U_11
_atom_site_aniso_U_22
_atom_site_aniso_U_33
_atom_site_aniso_U_23
_atom_site_aniso_U_13
_atom_site_aniso_U_12
C1 0.0202(5) 0.0270(6) 0.0174(5) -0.0041(4) 0.0057(4) -0.0036(4)
C2 0.0175(5) 0.0221(5) 0.0163(5) 0.0022(4) 0.0033(4) -0.0007(4)
C3 0.0175(5) 0.0127(4) 0.0183(5) -0.0010(3) 0.0034(4) 0.0002(3)
N4 0.0155(4) 0.0195(4) 0.0142(4) -0.0003(3) 0.0004(3) 0.0003(3)
C5 0.0168(5) 0.0158(4) 0.0168(5) 0.0003(4) 0.0023(4) 0.0015(4)
C6 0.0141(4) 0.0194(5) 0.0139(4) 0.0020(3) 0.0034(3) 0.0002(4)
C7 0.0147(4) 0.0192(5) 0.0147(4) 0.0019(4) 0.0042(3) 0.0000(4)
C7A 0.0152(4) 0.0185(5) 0.0159(4) -0.0037(4) 0.0003(4) 0.0004(4)
C8 0.0190(5) 0.0197(5) 0.0198(5) -0.0025(4) 0.0021(4) -0.0010(4)
C9 0.0254(5) 0.0169(5) 0.0279(5) -0.0014(4) -0.0003(4) 0.0002(4)
C10 0.0195(5) 0.0191(5) 0.0395(6) -0.0082(4) 0.0012(4) 0.0034(4)
C11 0.0168(5) 0.0231(5) 0.0316(6) -0.0111(4) 0.0052(4) -0.0015(4)
C11A 0.0168(4) 0.0206(5) 0.0181(5) -0.0069(4) 0.0021(4) -0.0028(4)
C21 0.0134(4) 0.0158(5) 0.0179(5) -0.0004(3) 0.0016(3) -0.0018(3)
C22 0.0186(5) 0.0192(5) 0.0185(5) -0.0004(4) 0.0038(4) -0.0010(4)
C23 0.0203(5) 0.0204(5) 0.0267(5) -0.0037(4) 0.0072(4) -0.0001(4)
C24 0.0179(5) 0.0163(5) 0.0350(6) 0.0003(4) 0.0026(4) 0.0013(4)
C25 0.0203(5) 0.0194(5) 0.0244(5) 0.0055(4) -0.0018(4) -0.0015(4)
C26 0.0194(5) 0.0204(5) 0.0181(5) 0.0007(4) 0.0024(4) -0.0019(4)
C31 0.0170(5) 0.0158(5) 0.0164(4) 0.0020(4) 0.0019(4) -0.0016(4)
C32 0.0183(5) 0.0183(5) 0.0207(5) 0.0008(4) 0.0041(4) -0.0007(4)
C33 0.0161(5) 0.0217(5) 0.0282(5) 0.0026(4) 0.0012(4) -0.0006(4)
C34 0.0216(5) 0.0212(5) 0.0233(5) 0.0017(4) -0.0045(4) -0.0043(4)
C35 0.0275(5) 0.0192(5) 0.0180(5) -0.0009(4) 0.0015(4) -0.0031(4)
C36 0.0190(5) 0.0184(5) 0.0191(5) 0.0007(4) 0.0035(4) -0.0012(4)
O3 0.0157(3) 0.0246(4) 0.0210(4) -0.0008(3) 0.0029(3) 0.0000(3)
O5 0.0202(4) 0.0359(4) 0.0158(3) 0.0036(3) 0.0031(3) 0.0008(3)

loop_
_atom_type_symbol
_atom_type_description
_atom_type_scat_dispersion_real
_atom_type_scat_dispersion_imag
_atom_type_scat_source
C C 0.0181 0.0091 'International Tables Vol C Tables 4.2.6.8 and 6.1.1.4'
H H 0.0000 0.0000 'International Tables Vol C Tables 4.2.6.8 and 6.1.1.4'
N N 0.0311 0.0180 'International Tables Vol C Tables 4.2.6.8 and 6.1.1.4'
O O 0.0492 0.0322 'International Tables Vol C Tables 4.2.6.8 and 6.1.1.4'

loop_
_geom_angle_atom_site_label_1
_geom_angle_atom_site_label_2
_geom_angle_atom_site_label_3
_geom_angle
C11A C1 C2 115.88(8)
C3 C2 C1 110.73(8)
O3 C3 N4 117.94(9)
O3 C3 C2 120.96(9)
N4 C3 C2 121.09(8)
C3 N4 C5 134.31(8)
O5 C5 N4 117.94(9)
O5 C5 C6 119.33(9)
N4 C5 C6 122.69(8)
C7 C6 C21 127.02(9)
C7 C6 C5 118.94(9)
C21 C6 C5 113.88(8)
C6 C7 C31 126.38(9)
C6 C7 C7A 118.26(8)
C31 C7 C7A 115.35(8)
C8 C7A C11A 120.30(9)
C8 C7A C7 119.41(9)
C11A C7A C7 120.29(9)
C9 C8 C7A 120.55(10)
C10 C9 C8 119.47(10)
C11 C10 C9 119.90(10)
C10 C11 C11A 121.63(10)
C11 C11A C7A 118.11(10)
C11 C11A C1 120.00(9)
C7A C11A C1 121.89(9)
C22 C21 C26 118.69(9)
C22 C21 C6 121.38(9)
C26 C21 C6 119.92(9)
C23 C22 C21 120.46(9)
C24 C23 C22 120.34(10)
C25 C24 C23 119.64(10)
C24 C25 C26 120.31(10)
C25 C26 C21 120.54(10)
C36 C31 C32 118.17(9)
C36 C31 C7 119.14(9)
C32 C31 C7 122.62(9)
C33 C32 C31 120.65(10)
C32 C33 C34 120.57(10)
C35 C34 C33 119.31(9)
C34 C35 C36 120.37(10)
C35 C36 C31 120.88(10)

loop_
_geom_bond_atom_site_label_1
_geom_bond_atom_site_label_2
_geom_bond_distance
C1 C11A 1.5145(15)
C1 C2 1.5566(14)
C2 C3 1.5060(13)
C3 O3 1.2232(12)
C3 N4 1.3865(13)
N4 C5 1.3911(13)
C5 O5 1.2165(12)
C5 C6 1.5150(13)
C6 C7 1.3466(14)
C6 C21 1.4920(13)
C7 C31 1.4944(13)
C7 C7A 1.5001(13)
C7A C8 1.3921(14)
C7A C11A 1.4042(14)
C8 C9 1.3893(15)
C9 C10 1.3877(17)
C10 C11 1.3855(17)
C11 C11A 1.3907(15)
C21 C22 1.3991(14)
C21 C26 1.4011(14)
C22 C23 1.3906(15)
C23 C24 1.3896(16)
C24 C25 1.3889(16)
C25 C26 1.3889(15)
C31 C36 1.3995(14)
C31 C32 1.4026(14)
C32 C33 1.3910(14)
C33 C34 1.3916(16)
C34 C35 1.3868(16)
C35 C36 1.3940(14)

loop_
_geom_hbond_atom_site_label_D
_geom_hbond_atom_site_label_H
_geom_hbond_atom_site_label_A
_geom_hbond_distance_DH
_geom_hbond_distance_HA
_geom_hbond_distance_DA
_geom_hbond_angle_DHA
_geom_hbond_site_symmetry_A
N4 H04 O3 0.920(15) 2.031(15) 2.9404(11) 169.4(13) 2
C11 H11 O3 0.95 2.63 3.2865(13) 126.9 5_566
C36 H36 O5 0.95 2.58 3.4326(13) 149.3 6_566

loop_
_geom_torsion_atom_site_label_1
_geom_torsion_atom_site_label_2
_geom_torsion_atom_site_label_3
_geom_torsion_atom_site_label_4
_geom_torsion
C11A C1 C2 C3 -36.15(12)
C1 C2 C3 O3 -87.05(11)
C1 C2 C3 N4 92.21(11)
O3 C3 N4 C5 174.21(10)
C2 C3 N4 C5 -5.06(17)
C3 N4 C5 O5 -179.28(10)
C3 N4 C5 C6 2.82(17)
O5 C5 C6 C7 105.23(11)
N4 C5 C6 C7 -76.90(13)
O5 C5 C6 C21 -70.60(12)
N4 C5 C6 C21 107.27(10)
C21 C6 C7 C31 5.24(16)
C5 C6 C7 C31 -169.98(9)
C21 C6 C7 C7A -175.46(9)
C5 C6 C7 C7A 9.32(13)
C6 C7 C7A C8 -94.52(11)
C31 C7 C7A C8 84.85(11)
C6 C7 C7A C11A 85.72(12)
C31 C7 C7A C11A -94.90(11)
C11A C7A C8 C9 -1.19(15)
C7 C7A C8 C9 179.06(9)
C7A C8 C9 C10 2.01(15)
C8 C9 C10 C11 -0.73(16)
C9 C10 C11 C11A -1.40(16)
C10 C11 C11A C7A 2.19(15)
C10 C11 C11A C1 -178.39(9)
C8 C7A C11A C11 -0.89(14)
C7 C7A C11A C11 178.85(9)
C8 C7A C11A C1 179.70(9)
C7 C7A C11A C1 -0.55(14)
C2 C1 C11A C11 117.80(10)
C2 C1 C11A C7A -62.80(12)
C7 C6 C21 C22 -130.89(11)
C5 C6 C21 C22 44.54(12)
C7 C6 C21 C26 50.01(14)
C5 C6 C21 C26 -134.56(9)
C26 C21 C22 C23 -1.19(14)
C6 C21 C22 C23 179.70(9)
C21 C22 C23 C24 -0.18(15)
C22 C23 C24 C25 1.03(16)
C23 C24 C25 C26 -0.49(16)
C24 C25 C26 C21 -0.90(15)
C22 C21 C26 C25 1.73(14)
C6 C21 C26 C25 -179.14(9)
C6 C7 C31 C36 -149.33(10)
C7A C7 C31 C36 31.34(13)
C6 C7 C31 C32 33.58(15)
C7A C7 C31 C32 -145.74(10)
C36 C31 C32 C33 1.34(15)
C7 C31 C32 C33 178.45(9)
C31 C32 C33 C34 0.50(16)
C32 C33 C34 C35 -1.19(16)
C33 C34 C35 C36 0.01(16)
C34 C35 C36 C31 1.88(16)
C32 C31 C36 C35 -2.52(15)
C7 C31 C36 C35 -179.74(9)

loop_
_cod_related_entry_id
_cod_related_entry_database
_cod_related_entry_code
1 ChemSpider 30659874
